data_2002131
loop_
_publ_author_name
'Cuno, E'
'Mueller-Buschbaum, Hk'

_publ_section_title
;
Ein Beitrag zur Kristallchemie der Erdalkalimetall-Oxochromate(V) : Sr3
(Cr O4)2 und Sr18 Ca3 Cr14 O56
;
_journal_name_full
;
Zeitschrift fuer Anorganische und Allgemeine Chemie
;
_journal_page_first 95
_journal_page_last 101
_journal_paper_doi 10.1002/zaac.19895720111
_journal_volume 572
_journal_year 1989
_chemical_formula_structural 'Sr3 (Cr O4)2'
_chemical_formula_sum 'Cr2 O8 Sr3'
_chemical_name_systematic 'Tristrontium bis(chromate(V))'
_space_group_IT_number 166
_symmetry_cell_setting trigonal
_symmetry_space_group_name_Hall '-R 3 2"'
_symmetry_space_group_name_H-M 'R -3 m :H'
_cell_angle_alpha 90
_cell_angle_beta 90
_cell_angle_gamma 120
_cell_formula_units_Z 3
_cell_length_a 5.562(2)
_cell_length_b 5.562(2)
_cell_length_c 20.220990000(16000001)
_cell_volume 541.7
_refine_ls_R_factor_all 0.04
_cod_original_sg_symbol_H-M 'R -3 m H'
_cod_database_code 2002131

loop_
_symmetry_equiv_pos_as_xyz
x,y,z
-y,x-y,z
y-x,-x,z
-y,-x,z
x,x-y,z
y-x,y,z
-x,-y,-z
y,y-x,-z
x-y,x,-z
y,x,-z
-x,y-x,-z
x-y,-y,-z
1/3+x,2/3+y,2/3+z
2/3+x,1/3+y,1/3+z
1/3-y,2/3+x-y,2/3+z
2/3-y,1/3+x-y,1/3+z
1/3-x+y,2/3-x,2/3+z
2/3-x+y,1/3-x,1/3+z
1/3-y,2/3-x,2/3+z
2/3-y,1/3-x,1/3+z
1/3+x,2/3+x-y,2/3+z
2/3+x,1/3+x-y,1/3+z
1/3-x+y,2/3+y,2/3+z
2/3-x+y,1/3+y,1/3+z
1/3-x,2/3-y,2/3-z
2/3-x,1/3-y,1/3-z
1/3+y,2/3-x+y,2/3-z
2/3+y,1/3-x+y,1/3-z
1/3+x-y,2/3+x,2/3-z
2/3+x-y,1/3+x,1/3-z
1/3+y,2/3+x,2/3-z
2/3+y,1/3+x,1/3-z
1/3-x,2/3-x+y,2/3-z
2/3-x,1/3-x+y,1/3-z
1/3+x-y,2/3-y,2/3-z
2/3+x-y,1/3-y,1/3-z

loop_
_atom_site_label
_atom_site_type_symbol
_atom_site_symmetry_multiplicity
_atom_site_Wyckoff_symbol
_atom_site_fract_x
_atom_site_fract_y
_atom_site_fract_z
_atom_site_occupancy
_atom_site_attached_hydrogens
_atom_site_calc_flag
Sr1 Sr2+ 3 a 0. 0. 0. 1. 0 d
Sr2 Sr2+ 6 c 0. 0. 0.203(1) 1. 0 d
Cr1 Cr5+ 6 c 0. 0. 0.405(2) 1. 0 d
O1 O2- 6 c 0. 0. 0.323(2) 1. 0 d
O2 O2- 18 h 0.836(3) 0.164(3) 0.897(1) 1. 0 d

loop_
_atom_type_symbol
_atom_type_oxidation_number
Sr2+ 2.000
Cr5+ 5.000
O2- -2.000
